data_7202703
loop_
_publ_author_name
'Karmakar, Anirban'
'Sarma, Rupam J.'
'Baruah, Jubaraj B.'

_publ_section_title
;
 Structural aspects and properties of salt and inclusion compounds of
 8-hydroxyquinoline based amides
;
_journal_issue 5
_journal_name_full CrystEngComm
_journal_page_first 379
_journal_paper_doi 10.1039/b700701a
_journal_volume 9
_journal_year 2007
_chemical_formula_sum 'C19 H19 N3 O5'
_chemical_formula_weight 369.37
_chemical_name_systematic
;

?

;
_space_group_IT_number 14
_symmetry_cell_setting monoclinic
_symmetry_space_group_name_Hall '-P 2ybc'
_symmetry_space_group_name_H-M 'P 1 21/c 1'
_atom_sites_solution_hydrogens geom
_atom_sites_solution_primary direct
_atom_sites_solution_secondary difmap
_audit_creation_method SHELXL-97
_cell_angle_alpha 90.00
_cell_angle_beta 104.081(2)
_cell_angle_gamma 90.00
_cell_formula_units_Z 8
_cell_length_a 20.7294(19)
_cell_length_b 7.8139(7)
_cell_length_c 22.774(2)
_cell_measurement_reflns_used 2434
_cell_measurement_temperature 296(2)
_cell_measurement_theta_max 21.05
_cell_measurement_theta_min 2.76
_cell_volume 3578.0(6)
_computing_cell_refinement 'Bruker SMART'
_computing_data_collection 'Bruker SMART'
_computing_data_reduction 'Bruker SAINT'
_computing_molecular_graphics 'Bruker SHELXTL'
_computing_publication_material 'Bruker SHELXTL'
_computing_structure_refinement 'SHELXL-97 (Sheldrick, 1997)'
_computing_structure_solution 'SHELXS-97 (Sheldrick, 1990)'
_diffrn_ambient_temperature 296(2)
_diffrn_measured_fraction_theta_full 0.956
_diffrn_measured_fraction_theta_max 0.956
_diffrn_measurement_device_type 'CCD area detector'
_diffrn_measurement_method 'phi and omega scans'
_diffrn_radiation_monochromator graphite
_diffrn_radiation_source 'fine-focus sealed tube'
_diffrn_radiation_type MoK\a
_diffrn_radiation_wavelength 0.71073
_diffrn_reflns_av_R_equivalents 0.0618
_diffrn_reflns_av_sigmaI/netI 0.0794
_diffrn_reflns_limit_h_max 24
_diffrn_reflns_limit_h_min -26
_diffrn_reflns_limit_k_max 10
_diffrn_reflns_limit_k_min -10
_diffrn_reflns_limit_l_max 25
_diffrn_reflns_limit_l_min -29
_diffrn_reflns_number 25241
_diffrn_reflns_theta_full 28.25
_diffrn_reflns_theta_max 28.25
_diffrn_reflns_theta_min 2.03
_exptl_absorpt_coefficient_mu 0.101
_exptl_absorpt_correction_type none
_exptl_crystal_colour colorless
_exptl_crystal_density_diffrn 1.371
_exptl_crystal_density_meas 0
_exptl_crystal_density_method 'not measured'
_exptl_crystal_description rods
_exptl_crystal_F_000 1552
_exptl_crystal_size_max 0.41
_exptl_crystal_size_mid 0.22
_exptl_crystal_size_min 0.17
_refine_diff_density_max 0.428
_refine_diff_density_min -0.298
_refine_diff_density_rms 0.044
_refine_ls_extinction_method none
_refine_ls_goodness_of_fit_ref 1.041
_refine_ls_hydrogen_treatment mixed
_refine_ls_matrix_type full
_refine_ls_number_parameters 507
_refine_ls_number_reflns 8478
_refine_ls_number_restraints 0
_refine_ls_restrained_S_all 1.041
_refine_ls_R_factor_all 0.1887
_refine_ls_R_factor_gt 0.0958
_refine_ls_shift/su_max 0.000
_refine_ls_shift/su_mean 0.000
_refine_ls_structure_factor_coef Fsqd
_refine_ls_weighting_details 'calc w=1/[\s^2^(Fo^2^)+(0.0637P)^2^+3.2068P] where P=(Fo^2^+2Fc^2^)/3'
_refine_ls_weighting_scheme calc
_refine_ls_wR_factor_gt 0.1779
_refine_ls_wR_factor_ref 0.2165
_reflns_number_gt 3963
_reflns_number_total 8478
_reflns_threshold_expression >2sigma(I)
_cod_data_source_file b700701a.txt
_cod_data_source_block dmano3
_cod_depositor_comments
;
The following automatic conversions were performed:
'_symmetry_cell_setting' value 'Monoclinic' changed to 'monoclinic'
according to '/home/saulius/struct/CIF-dictionaries/cif_core.dic'
dictionary named 'cif_core.dic' version 2.4.1 from 2010-06-29.

Automatic conversion script
Id: cif_fix_enum 1527 2010-12-29 10:47:43Z saulius 
;
_cod_original_sg_symbol_H-M P2(1)/c
_cod_database_code 7202703

loop_
_symmetry_equiv_pos_as_xyz
'x, y, z'
'-x, y+1/2, -z+1/2'
'-x, -y, -z'
'x, -y-1/2, z-1/2'

loop_
_atom_site_label
_atom_site_type_symbol
_atom_site_fract_x
_atom_site_fract_y
_atom_site_fract_z
_atom_site_U_iso_or_equiv
_atom_site_adp_type
_atom_site_occupancy
_atom_site_symmetry_multiplicity
_atom_site_calc_flag
_atom_site_refinement_flags
_atom_site_disorder_assembly
_atom_site_disorder_group
C1 C 0.34770(18) 0.3780(5) 0.35129(17) 0.0471(9) Uani 1 1 d . . .
C2 C 0.3107(2) 0.3203(6) 0.3891(2) 0.0652(12) Uani 1 1 d . . .
H2 H 0.3315 0.2965 0.4292 0.078 Uiso 1 1 calc R . .
C3 C 0.2419(2) 0.2962(6) 0.3686(2) 0.0715(13) Uani 1 1 d . . .
H3 H 0.2179 0.2569 0.3954 0.086 Uiso 1 1 calc R . .
C4 C 0.2098(2) 0.3291(6) 0.3104(2) 0.0670(12) Uani 1 1 d . . .
H4 H 0.1640 0.3139 0.2977 0.080 Uiso 1 1 calc R . .
C5 C 0.24588(18) 0.3860(5) 0.26949(18) 0.0522(10) Uani 1 1 d . . .
C6 C 0.31522(17) 0.4112(5) 0.29013(17) 0.0450(9) Uani 1 1 d . . .
C7 C 0.2171(2) 0.4186(6) 0.2074(2) 0.0711(13) Uani 1 1 d . . .
H7 H 0.1716 0.4043 0.1922 0.085 Uiso 1 1 calc R . .
C8 C 0.2547(2) 0.4700(7) 0.1702(2) 0.0760(14) Uani 1 1 d . . .
H8 H 0.2352 0.4907 0.1295 0.091 Uiso 1 1 calc R . .
C9 C 0.3227(2) 0.4921(6) 0.19265(19) 0.0678(12) Uani 1 1 d . . .
H9 H 0.3489 0.5259 0.1668 0.081 Uiso 1 1 calc R . .
C10 C 0.45215(18) 0.3347(5) 0.41995(18) 0.0589(11) Uani 1 1 d . . .
H10A H 0.4541 0.2121 0.4138 0.071 Uiso 1 1 calc R . .
H10B H 0.4295 0.3537 0.4520 0.071 Uiso 1 1 calc R . .
C11 C 0.52191(18) 0.4027(5) 0.44006(18) 0.0486(9) Uani 1 1 d . . .
C12 C 0.60805(17) 0.5946(5) 0.42493(16) 0.0477(9) Uani 1 1 d . . .
C13 C 0.66485(19) 0.4939(5) 0.43106(18) 0.0533(10) Uani 1 1 d . . .
C14 C 0.72636(19) 0.5687(6) 0.45383(18) 0.0609(12) Uani 1 1 d . . .
H14 H 0.7646 0.5023 0.4596 0.073 Uiso 1 1 calc R . .
C15 C 0.7315(2) 0.7401(6) 0.46800(18) 0.0601(11) Uani 1 1 d . . .
H15 H 0.7732 0.7892 0.4831 0.072 Uiso 1 1 calc R . .
C16 C 0.6755(2) 0.8380(6) 0.45992(19) 0.0605(11) Uani 1 1 d . . .
H16 H 0.6796 0.9542 0.4690 0.073 Uiso 1 1 calc R . .
C17 C 0.61244(18) 0.7690(5) 0.43857(18) 0.0507(10) Uani 1 1 d . . .
C18 C 0.6597(2) 0.3080(6) 0.4128(2) 0.0798(14) Uani 1 1 d . . .
H18A H 0.6442 0.2425 0.4423 0.120 Uiso 1 1 calc R . .
H18B H 0.7027 0.2670 0.4105 0.120 Uiso 1 1 calc R . .
H18C H 0.6290 0.2962 0.3740 0.120 Uiso 1 1 calc R . .
C19 C 0.5513(2) 0.8781(5) 0.4314(2) 0.0750(14) Uani 1 1 d . . .
H19A H 0.5639 0.9906 0.4469 0.112 Uiso 1 1 calc R . .
H19B H 0.5221 0.8276 0.4534 0.112 Uiso 1 1 calc R . .
H19C H 0.5290 0.8856 0.3893 0.112 Uiso 1 1 calc R . .
C20 C 0.18006(17) 0.8737(5) 0.27170(17) 0.0472(9) Uani 1 1 d . . .
C21 C 0.17298(19) 0.9329(6) 0.21463(18) 0.0606(11) Uani 1 1 d . . .
H21 H 0.1307 0.9447 0.1892 0.073 Uiso 1 1 calc R . .
C22 C 0.2296(2) 0.9768(6) 0.19360(19) 0.0665(12) Uani 1 1 d . . .
H22 H 0.2238 1.0173 0.1543 0.080 Uiso 1 1 calc R . .
C23 C 0.2918(2) 0.9617(5) 0.22904(19) 0.0588(11) Uani 1 1 d . . .
H23 H 0.3282 0.9911 0.2140 0.071 Uiso 1 1 calc R . .
C24 C 0.30143(18) 0.9011(5) 0.28888(18) 0.0486(9) Uani 1 1 d . . .
C25 C 0.24517(17) 0.8571(4) 0.31004(16) 0.0426(9) Uani 1 1 d . . .
C26 C 0.36451(18) 0.8802(5) 0.3292(2) 0.0592(11) Uani 1 1 d . . .
H26 H 0.4027 0.9094 0.3169 0.071 Uiso 1 1 calc R . .
C27 C 0.3699(2) 0.8176(6) 0.3862(2) 0.0691(13) Uani 1 1 d . . .
H27 H 0.4116 0.8021 0.4124 0.083 Uiso 1 1 calc R . .
C28 C 0.31306(19) 0.7776(5) 0.40444(19) 0.0602(11) Uani 1 1 d . . .
H28 H 0.3166 0.7356 0.4433 0.072 Uiso 1 1 calc R . .
C29 C 0.06430(18) 0.8437(6) 0.26289(19) 0.0662(13) Uani 1 1 d . . .
H29A H 0.0583 0.7782 0.2258 0.079 Uiso 1 1 calc R . .
H29B H 0.0561 0.9632 0.2521 0.079 Uiso 1 1 calc R . .
C30 C 0.01527(19) 0.7843(6) 0.29723(19) 0.0582(11) Uani 1 1 d . . .
C31 C -0.00392(17) 0.6567(5) 0.38872(16) 0.0463(9) Uani 1 1 d . . .
C32 C 0.00229(18) 0.4830(5) 0.40193(16) 0.0470(9) Uani 1 1 d . . .
C33 C -0.0421(2) 0.4129(6) 0.43243(18) 0.0581(11) Uani 1 1 d . . .
H33 H -0.0400 0.2965 0.4413 0.070 Uiso 1 1 calc R . .
C34 C -0.0888(2) 0.5122(7) 0.4496(2) 0.0670(12) Uani 1 1 d . . .
H34 H -0.1187 0.4623 0.4690 0.080 Uiso 1 1 calc R . .
C35 C -0.0917(2) 0.6837(6) 0.4383(2) 0.0647(12) Uani 1 1 d . . .
H35 H -0.1229 0.7499 0.4511 0.078 Uiso 1 1 calc R . .
C36 C -0.04909(18) 0.7614(5) 0.40837(18) 0.0546(10) Uani 1 1 d . . .
C37 C -0.0486(2) 0.9525(6) 0.4013(3) 0.0859(16) Uani 1 1 d . . .
H37A H -0.0591 0.9811 0.3590 0.129 Uiso 1 1 calc R . .
H37B H -0.0053 0.9960 0.4204 0.129 Uiso 1 1 calc R . .
H37C H -0.0810 1.0026 0.4198 0.129 Uiso 1 1 calc R . .
C38 C 0.0562(2) 0.3781(6) 0.3860(2) 0.0679(12) Uani 1 1 d . . .
H38A H 0.0527 0.3859 0.3433 0.102 Uiso 1 1 calc R . .
H38B H 0.0516 0.2608 0.3968 0.102 Uiso 1 1 calc R . .
H38C H 0.0988 0.4204 0.4077 0.102 Uiso 1 1 calc R . .
H1N H 0.3929(19) 0.489(5) 0.2632(17) 0.056(12) Uiso 1 1 d . . .
H2N H 0.517(2) 0.544(5) 0.3667(19) 0.069(13) Uiso 1 1 d . . .
H3N H 0.2181(17) 0.784(4) 0.3825(14) 0.036(10) Uiso 1 1 d . . .
H4N H 0.077(2) 0.736(5) 0.3672(17) 0.056(13) Uiso 1 1 d . . .
N1 N 0.35034(17) 0.4654(4) 0.25028(15) 0.0513(9) Uani 1 1 d . . .
N2 N 0.54310(15) 0.5182(4) 0.40547(15) 0.0513(8) Uani 1 1 d . . .
N3 N 0.25387(15) 0.7978(4) 0.36777(15) 0.0493(8) Uani 1 1 d . . .
N4 N 0.03809(17) 0.7309(4) 0.35387(16) 0.0527(9) Uani 1 1 d . . .
N5 N 0.5055(2) 0.6290(5) 0.2469(2) 0.0652(10) Uani 1 1 d . . .
N6 N 0.16809(18) 0.8584(5) 0.4704(2) 0.0666(10) Uani 1 1 d . . .
O1 O 0.41438(11) 0.4106(3) 0.36594(11) 0.0536(7) Uani 1 1 d . . .
O2 O 0.55530(13) 0.3496(4) 0.48856(12) 0.0631(8) Uani 1 1 d . . .
O3 O 0.13130(12) 0.8239(4) 0.29816(11) 0.0611(8) Uani 1 1 d . . .
O4 O -0.04398(13) 0.7842(5) 0.27064(14) 0.0867(11) Uani 1 1 d . . .
O5 O 0.47208(15) 0.6125(5) 0.28515(14) 0.0835(10) Uani 1 1 d . . .
O6 O 0.4782(2) 0.6141(7) 0.19406(19) 0.1374(18) Uani 1 1 d . . .
O7 O 0.56433(17) 0.6618(5) 0.26294(19) 0.1066(13) Uani 1 1 d . . .
O8 O 0.17201(14) 0.7246(4) 0.44077(13) 0.0635(8) Uani 1 1 d . . .
O9 O 0.1713(3) 0.8609(6) 0.5232(2) 0.1256(16) Uani 1 1 d . . .
O10 O 0.1585(3) 0.9925(6) 0.4411(2) 0.152(2) Uani 1 1 d . . .

loop_
_atom_site_aniso_label
_atom_site_aniso_U_11
_atom_site_aniso_U_22
_atom_site_aniso_U_33
_atom_site_aniso_U_23
_atom_site_aniso_U_13
_atom_site_aniso_U_12
C1 0.037(2) 0.058(2) 0.046(2) -0.0022(19) 0.0102(18) -0.0055(18)
C2 0.045(2) 0.096(3) 0.053(3) 0.007(2) 0.009(2) -0.011(2)
C3 0.046(3) 0.103(4) 0.069(3) 0.007(3) 0.021(2) -0.016(2)
C4 0.037(2) 0.091(3) 0.071(3) -0.001(3) 0.010(2) -0.008(2)
C5 0.035(2) 0.062(2) 0.057(3) -0.004(2) 0.0066(18) 0.0007(18)
C6 0.039(2) 0.051(2) 0.047(2) 0.0003(18) 0.0128(18) 0.0003(17)
C7 0.049(3) 0.090(3) 0.063(3) 0.005(3) -0.007(2) 0.000(2)
C8 0.063(3) 0.106(4) 0.050(3) 0.015(3) -0.003(2) -0.005(3)
C9 0.061(3) 0.092(3) 0.049(3) 0.014(2) 0.009(2) 0.003(2)
C10 0.045(2) 0.068(3) 0.056(3) 0.014(2) -0.0027(19) -0.006(2)
C11 0.038(2) 0.057(2) 0.048(2) 0.003(2) 0.0057(18) -0.0042(18)
C12 0.036(2) 0.062(3) 0.043(2) 0.0066(19) 0.0058(16) -0.0052(18)
C13 0.050(2) 0.061(3) 0.051(2) -0.002(2) 0.0184(19) 0.000(2)
C14 0.035(2) 0.091(3) 0.060(3) 0.006(2) 0.0188(19) 0.003(2)
C15 0.040(2) 0.080(3) 0.061(3) -0.002(2) 0.0124(19) -0.018(2)
C16 0.050(3) 0.064(3) 0.069(3) 0.002(2) 0.016(2) -0.010(2)
C17 0.037(2) 0.056(2) 0.059(3) 0.010(2) 0.0129(18) -0.0026(18)
C18 0.079(3) 0.072(3) 0.095(4) -0.013(3) 0.032(3) 0.006(3)
C19 0.050(3) 0.063(3) 0.110(4) 0.014(3) 0.015(3) 0.004(2)
C20 0.033(2) 0.065(2) 0.045(2) 0.0029(19) 0.0122(17) -0.0048(18)
C21 0.041(2) 0.091(3) 0.047(3) 0.013(2) 0.0045(19) -0.001(2)
C22 0.058(3) 0.095(3) 0.050(3) 0.012(2) 0.018(2) -0.007(2)
C23 0.048(2) 0.076(3) 0.059(3) 0.003(2) 0.026(2) -0.006(2)
C24 0.039(2) 0.054(2) 0.055(3) 0.0007(19) 0.0164(18) 0.0020(18)
C25 0.039(2) 0.048(2) 0.043(2) 0.0023(17) 0.0134(17) 0.0024(16)
C26 0.033(2) 0.073(3) 0.075(3) 0.002(2) 0.018(2) -0.0011(19)
C27 0.040(2) 0.090(3) 0.071(3) 0.012(3) 0.003(2) 0.002(2)
C28 0.044(2) 0.077(3) 0.055(3) 0.014(2) 0.004(2) 0.004(2)
C29 0.036(2) 0.103(3) 0.055(3) 0.026(2) 0.0013(19) -0.003(2)
C30 0.038(2) 0.077(3) 0.057(3) 0.015(2) 0.006(2) -0.004(2)
C31 0.0295(19) 0.064(3) 0.044(2) -0.0031(19) 0.0061(16) -0.0084(17)
C32 0.043(2) 0.054(2) 0.041(2) -0.0035(18) 0.0050(17) -0.0054(18)
C33 0.055(3) 0.062(3) 0.052(3) 0.005(2) 0.005(2) -0.014(2)
C34 0.048(3) 0.095(4) 0.061(3) 0.007(3) 0.019(2) -0.017(3)
C35 0.038(2) 0.091(4) 0.067(3) -0.010(3) 0.017(2) 0.000(2)
C36 0.037(2) 0.064(3) 0.062(3) -0.008(2) 0.0107(19) -0.0028(19)
C37 0.069(3) 0.064(3) 0.123(5) -0.012(3) 0.021(3) 0.004(2)
C38 0.062(3) 0.068(3) 0.074(3) -0.007(2) 0.017(2) 0.008(2)
N1 0.0369(19) 0.064(2) 0.051(2) 0.0053(16) 0.0072(16) 0.0008(16)
N2 0.0383(18) 0.066(2) 0.046(2) 0.0088(17) 0.0033(15) -0.0091(16)
N3 0.0312(18) 0.070(2) 0.048(2) 0.0048(16) 0.0124(16) 0.0001(16)
N4 0.0301(18) 0.072(2) 0.055(2) 0.0088(18) 0.0086(16) -0.0055(17)
N5 0.053(2) 0.076(3) 0.069(3) 0.007(2) 0.020(2) -0.0008(19)
N6 0.070(3) 0.067(3) 0.059(3) 0.002(2) 0.009(2) -0.013(2)
O1 0.0325(14) 0.0783(18) 0.0470(16) 0.0098(14) 0.0039(11) -0.0080(13)
O2 0.0464(16) 0.081(2) 0.0545(18) 0.0232(15) -0.0015(13) -0.0071(14)
O3 0.0304(14) 0.100(2) 0.0502(17) 0.0241(15) 0.0048(12) -0.0037(14)
O4 0.0314(15) 0.151(3) 0.071(2) 0.035(2) -0.0003(14) -0.0089(18)
O5 0.0531(19) 0.138(3) 0.060(2) 0.016(2) 0.0144(16) -0.0162(19)
O6 0.129(4) 0.219(5) 0.064(3) -0.009(3) 0.024(3) -0.049(3)
O7 0.054(2) 0.130(3) 0.142(3) 0.004(3) 0.036(2) -0.013(2)
O8 0.0643(19) 0.0636(19) 0.066(2) 0.0004(16) 0.0232(15) -0.0052(15)
O9 0.185(5) 0.121(3) 0.084(3) -0.016(3) 0.057(3) -0.012(3)
O10 0.229(6) 0.080(3) 0.134(4) 0.003(3) 0.018(4) -0.005(3)

loop_
_atom_type_symbol
_atom_type_description
_atom_type_scat_dispersion_real
_atom_type_scat_dispersion_imag
_atom_type_scat_source
C C 0.0033 0.0016 'International Tables Vol C Tables 4.2.6.8 and 6.1.1.4'
H H 0.0000 0.0000 'International Tables Vol C Tables 4.2.6.8 and 6.1.1.4'
N N 0.0061 0.0033 'International Tables Vol C Tables 4.2.6.8 and 6.1.1.4'
O O 0.0106 0.0060 'International Tables Vol C Tables 4.2.6.8 and 6.1.1.4'

loop_
_geom_angle_atom_site_label_1
_geom_angle_atom_site_label_2
_geom_angle_atom_site_label_3
_geom_angle
_geom_angle_site_symmetry_1
_geom_angle_site_symmetry_3
_geom_angle_publ_flag
C2 C1 O1 126.9(3) . . ?
C2 C1 C6 118.4(3) . . ?
O1 C1 C6 114.7(3) . . ?
C1 C2 C3 121.2(4) . . ?
C1 C2 H2 119.4 . . ?
C3 C2 H2 119.4 . . ?
C4 C3 C2 121.2(4) . . ?
C4 C3 H3 119.4 . . ?
C2 C3 H3 119.4 . . ?
C3 C4 C5 119.7(4) . . ?
C3 C4 H4 120.2 . . ?
C5 C4 H4 120.2 . . ?
C4 C5 C6 119.2(4) . . ?
C4 C5 C7 123.9(4) . . ?
C6 C5 C7 117.0(4) . . ?
N1 C6 C5 119.1(4) . . ?
N1 C6 C1 120.6(3) . . ?
C5 C6 C1 120.2(3) . . ?
C8 C7 C5 121.0(4) . . ?
C8 C7 H7 119.5 . . ?
C5 C7 H7 119.5 . . ?
C7 C8 C9 119.8(4) . . ?
C7 C8 H8 120.1 . . ?
C9 C8 H8 120.1 . . ?
N1 C9 C8 120.3(4) . . ?
N1 C9 H9 119.8 . . ?
C8 C9 H9 119.8 . . ?
O1 C10 C11 113.8(3) . . ?
O1 C10 H10A 108.8 . . ?
C11 C10 H10A 108.8 . . ?
O1 C10 H10B 108.8 . . ?
C11 C10 H10B 108.8 . . ?
H10A C10 H10B 107.7 . . ?
O2 C11 N2 124.4(3) . . ?
O2 C11 C10 116.5(3) . . ?
N2 C11 C10 119.2(3) . . ?
C13 C12 C17 121.4(3) . . ?
C13 C12 N2 120.0(4) . . ?
C17 C12 N2 118.6(3) . . ?
C14 C13 C12 118.5(4) . . ?
C14 C13 C18 120.5(4) . . ?
C12 C13 C18 121.0(4) . . ?
C15 C14 C13 120.8(4) . . ?
C15 C14 H14 119.6 . . ?
C13 C14 H14 119.6 . . ?
C16 C15 C14 119.9(4) . . ?
C16 C15 H15 120.1 . . ?
C14 C15 H15 120.1 . . ?
C15 C16 C17 121.8(4) . . ?
C15 C16 H16 119.1 . . ?
C17 C16 H16 119.1 . . ?
C16 C17 C12 117.6(4) . . ?
C16 C17 C19 121.0(4) . . ?
C12 C17 C19 121.5(3) . . ?
C13 C18 H18A 109.5 . . ?
C13 C18 H18B 109.5 . . ?
H18A C18 H18B 109.5 . . ?
C13 C18 H18C 109.5 . . ?
H18A C18 H18C 109.5 . . ?
H18B C18 H18C 109.5 . . ?
C17 C19 H19A 109.5 . . ?
C17 C19 H19B 109.5 . . ?
H19A C19 H19B 109.5 . . ?
C17 C19 H19C 109.5 . . ?
H19A C19 H19C 109.5 . . ?
H19B C19 H19C 109.5 . . ?
C21 C20 O3 127.4(3) . . ?
C21 C20 C25 119.0(3) . . ?
O3 C20 C25 113.6(3) . . ?
C20 C21 C22 120.2(4) . . ?
C20 C21 H21 119.9 . . ?
C22 C21 H21 119.9 . . ?
C23 C22 C21 121.8(4) . . ?
C23 C22 H22 119.1 . . ?
C21 C22 H22 119.1 . . ?
C22 C23 C24 119.9(4) . . ?
C22 C23 H23 120.1 . . ?
C24 C23 H23 120.1 . . ?
C25 C24 C23 118.5(3) . . ?
C25 C24 C26 117.5(4) . . ?
C23 C24 C26 124.0(4) . . ?
N3 C25 C24 119.1(3) . . ?
N3 C25 C20 120.4(3) . . ?
C24 C25 C20 120.5(3) . . ?
C27 C26 C24 120.6(4) . . ?
C27 C26 H26 119.7 . . ?
C24 C26 H26 119.7 . . ?
C26 C27 C28 119.3(4) . . ?
C26 C27 H27 120.4 . . ?
C28 C27 H27 120.4 . . ?
N3 C28 C27 121.1(4) . . ?
N3 C28 H28 119.5 . . ?
C27 C28 H28 119.5 . . ?
O3 C29 C30 111.2(3) . . ?
O3 C29 H29A 109.4 . . ?
C30 C29 H29A 109.4 . . ?
O3 C29 H29B 109.4 . . ?
C30 C29 H29B 109.4 . . ?
H29A C29 H29B 108.0 . . ?
O4 C30 N4 123.7(4) . . ?
O4 C30 C29 117.8(4) . . ?
N4 C30 C29 118.5(3) . . ?
C32 C31 C36 122.5(4) . . ?
C32 C31 N4 118.5(3) . . ?
C36 C31 N4 119.0(4) . . ?
C31 C32 C33 117.0(4) . . ?
C31 C32 C38 121.1(4) . . ?
C33 C32 C38 121.8(4) . . ?
C34 C33 C32 121.2(4) . . ?
C34 C33 H33 119.4 . . ?
C32 C33 H33 119.4 . . ?
C35 C34 C33 120.2(4) . . ?
C35 C34 H34 119.9 . . ?
C33 C34 H34 119.9 . . ?
C34 C35 C36 121.5(4) . . ?
C34 C35 H35 119.3 . . ?
C36 C35 H35 119.3 . . ?
C35 C36 C31 117.4(4) . . ?
C35 C36 C37 120.8(4) . . ?
C31 C36 C37 121.6(4) . . ?
C36 C37 H37A 109.5 . . ?
C36 C37 H37B 109.5 . . ?
H37A C37 H37B 109.5 . . ?
C36 C37 H37C 109.5 . . ?
H37A C37 H37C 109.5 . . ?
H37B C37 H37C 109.5 . . ?
C32 C38 H38A 109.5 . . ?
C32 C38 H38B 109.5 . . ?
H38A C38 H38B 109.5 . . ?
C32 C38 H38C 109.5 . . ?
H38A C38 H38C 109.5 . . ?
H38B C38 H38C 109.5 . . ?
C9 N1 C6 122.8(4) . . ?
C9 N1 H1N 117(2) . . ?
C6 N1 H1N 120(2) . . ?
C11 N2 C12 120.9(3) . . ?
C11 N2 H2N 121(2) . . ?
C12 N2 H2N 118(2) . . ?
C28 N3 C25 122.5(4) . . ?
C28 N3 H3N 119(2) . . ?
C25 N3 H3N 118(2) . . ?
C30 N4 C31 122.9(3) . . ?
C30 N4 H4N 116(3) . . ?
C31 N4 H4N 121(3) . . ?
O6 N5 O7 121.0(5) . . ?
O6 N5 O5 118.9(4) . . ?
O7 N5 O5 120.1(4) . . ?
O9 N6 O10 119.8(5) . . ?
O9 N6 O8 124.2(4) . . ?
O10 N6 O8 116.0(4) . . ?
C1 O1 C10 116.5(3) . . ?
C20 O3 C29 116.5(3) . . ?

loop_
_geom_bond_atom_site_label_1
_geom_bond_atom_site_label_2
_geom_bond_distance
_geom_bond_site_symmetry_2
_geom_bond_publ_flag
C1 C2 1.361(5) . ?
C1 O1 1.365(4) . ?
C1 C6 1.416(5) . ?
C2 C3 1.401(5) . ?
C2 H2 0.9300 . ?
C3 C4 1.355(6) . ?
C3 H3 0.9300 . ?
C4 C5 1.402(6) . ?
C4 H4 0.9300 . ?
C5 C6 1.413(5) . ?
C5 C7 1.418(6) . ?
C6 N1 1.362(5) . ?
C7 C8 1.345(6) . ?
C7 H7 0.9300 . ?
C8 C9 1.388(6) . ?
C8 H8 0.9300 . ?
C9 N1 1.315(5) . ?
C9 H9 0.9300 . ?
C10 O1 1.418(4) . ?
C10 C11 1.504(5) . ?
C10 H10A 0.9700 . ?
C10 H10B 0.9700 . ?
C11 O2 1.225(4) . ?
C11 N2 1.340(5) . ?
C12 C13 1.395(5) . ?
C12 C17 1.396(5) . ?
C12 N2 1.441(4) . ?
C13 C14 1.384(5) . ?
C13 C18 1.507(6) . ?
C14 C15 1.376(6) . ?
C14 H14 0.9300 . ?
C15 C16 1.366(6) . ?
C15 H15 0.9300 . ?
C16 C17 1.387(5) . ?
C16 H16 0.9300 . ?
C17 C19 1.502(5) . ?
C18 H18A 0.9600 . ?
C18 H18B 0.9600 . ?
C18 H18C 0.9600 . ?
C19 H19A 0.9600 . ?
C19 H19B 0.9600 . ?
C19 H19C 0.9600 . ?
C20 C21 1.353(5) . ?
C20 O3 1.354(4) . ?
C20 C25 1.424(5) . ?
C21 C22 1.414(5) . ?
C21 H21 0.9300 . ?
C22 C23 1.349(5) . ?
C22 H22 0.9300 . ?
C23 C24 1.410(5) . ?
C23 H23 0.9300 . ?
C24 C25 1.409(5) . ?
C24 C26 1.413(5) . ?
C25 N3 1.364(4) . ?
C26 C27 1.366(6) . ?
C26 H26 0.9300 . ?
C27 C28 1.377(6) . ?
C27 H27 0.9300 . ?
C28 N3 1.315(5) . ?
C28 H28 0.9300 . ?
C29 O3 1.434(4) . ?
C29 C30 1.499(5) . ?
C29 H29A 0.9700 . ?
C29 H29B 0.9700 . ?
C30 O4 1.230(4) . ?
C30 N4 1.328(5) . ?
C31 C32 1.390(5) . ?
C31 C36 1.397(5) . ?
C31 N4 1.435(5) . ?
C32 C33 1.393(5) . ?
C32 C38 1.499(5) . ?
C33 C34 1.370(6) . ?
C33 H33 0.9300 . ?
C34 C35 1.363(6) . ?
C34 H34 0.9300 . ?
C35 C36 1.381(6) . ?
C35 H35 0.9300 . ?
C36 C37 1.502(6) . ?
C37 H37A 0.9600 . ?
C37 H37B 0.9600 . ?
C37 H37C 0.9600 . ?
C38 H38A 0.9600 . ?
C38 H38B 0.9600 . ?
C38 H38C 0.9600 . ?
N1 H1N 0.88(4) . ?
N2 H2N 0.94(4) . ?
N3 H3N 0.89(3) . ?
N4 H4N 0.79(4) . ?
N5 O6 1.204(5) . ?
N5 O7 1.212(5) . ?
N5 O5 1.245(4) . ?
N6 O9 1.187(5) . ?
N6 O10 1.233(5) . ?
N6 O8 1.258(4) . ?

loop_
_geom_torsion_atom_site_label_1
_geom_torsion_atom_site_label_2
_geom_torsion_atom_site_label_3
_geom_torsion_atom_site_label_4
_geom_torsion
_geom_torsion_site_symmetry_1
_geom_torsion_site_symmetry_2
_geom_torsion_site_symmetry_3
_geom_torsion_site_symmetry_4
_geom_torsion_publ_flag
O1 C1 C2 C3 178.3(4) . . . . ?
C6 C1 C2 C3 -0.9(6) . . . . ?
C1 C2 C3 C4 0.2(7) . . . . ?
C2 C3 C4 C5 0.9(7) . . . . ?
C3 C4 C5 C6 -1.2(6) . . . . ?
C3 C4 C5 C7 178.0(4) . . . . ?
C4 C5 C6 N1 179.5(4) . . . . ?
C7 C5 C6 N1 0.3(5) . . . . ?
C4 C5 C6 C1 0.5(6) . . . . ?
C7 C5 C6 C1 -178.8(4) . . . . ?
C2 C1 C6 N1 -178.5(4) . . . . ?
O1 C1 C6 N1 2.2(5) . . . . ?
C2 C1 C6 C5 0.6(6) . . . . ?
O1 C1 C6 C5 -178.7(3) . . . . ?
C4 C5 C7 C8 -178.7(5) . . . . ?
C6 C5 C7 C8 0.5(7) . . . . ?
C5 C7 C8 C9 -0.2(8) . . . . ?
C7 C8 C9 N1 -1.0(8) . . . . ?
O1 C10 C11 O2 175.4(4) . . . . ?
O1 C10 C11 N2 -3.2(5) . . . . ?
C17 C12 C13 C14 3.0(6) . . . . ?
N2 C12 C13 C14 -175.6(4) . . . . ?
C17 C12 C13 C18 -176.4(4) . . . . ?
N2 C12 C13 C18 5.0(6) . . . . ?
C12 C13 C14 C15 -2.4(6) . . . . ?
C18 C13 C14 C15 177.0(4) . . . . ?
C13 C14 C15 C16 0.4(6) . . . . ?
C14 C15 C16 C17 1.1(6) . . . . ?
C15 C16 C17 C12 -0.5(6) . . . . ?
C15 C16 C17 C19 178.6(4) . . . . ?
C13 C12 C17 C16 -1.5(6) . . . . ?
N2 C12 C17 C16 177.0(3) . . . . ?
C13 C12 C17 C19 179.4(4) . . . . ?
N2 C12 C17 C19 -2.1(6) . . . . ?
O3 C20 C21 C22 -178.9(4) . . . . ?
C25 C20 C21 C22 0.2(6) . . . . ?
C20 C21 C22 C23 0.0(7) . . . . ?
C21 C22 C23 C24 -0.2(7) . . . . ?
C22 C23 C24 C25 0.2(6) . . . . ?
C22 C23 C24 C26 179.7(4) . . . . ?
C23 C24 C25 N3 179.8(3) . . . . ?
C26 C24 C25 N3 0.2(5) . . . . ?
C23 C24 C25 C20 0.0(5) . . . . ?
C26 C24 C25 C20 -179.6(4) . . . . ?
C21 C20 C25 N3 180.0(4) . . . . ?
O3 C20 C25 N3 -0.8(5) . . . . ?
C21 C20 C25 C24 -0.2(6) . . . . ?
O3 C20 C25 C24 179.0(3) . . . . ?
C25 C24 C26 C27 0.8(6) . . . . ?
C23 C24 C26 C27 -178.7(4) . . . . ?
C24 C26 C27 C28 -1.1(7) . . . . ?
C26 C27 C28 N3 0.4(7) . . . . ?
O3 C29 C30 O4 -175.4(4) . . . . ?
O3 C29 C30 N4 2.9(6) . . . . ?
C36 C31 C32 C33 4.4(5) . . . . ?
N4 C31 C32 C33 -176.0(3) . . . . ?
C36 C31 C32 C38 -173.3(4) . . . . ?
N4 C31 C32 C38 6.3(5) . . . . ?
C31 C32 C33 C34 -1.3(6) . . . . ?
C38 C32 C33 C34 176.4(4) . . . . ?
C32 C33 C34 C35 -1.6(6) . . . . ?
C33 C34 C35 C36 1.5(7) . . . . ?
C34 C35 C36 C31 1.5(6) . . . . ?
C34 C35 C36 C37 -174.4(4) . . . . ?
C32 C31 C36 C35 -4.5(6) . . . . ?
N4 C31 C36 C35 175.9(3) . . . . ?
C32 C31 C36 C37 171.3(4) . . . . ?
N4 C31 C36 C37 -8.3(6) . . . . ?
C8 C9 N1 C6 1.8(7) . . . . ?
C5 C6 N1 C9 -1.5(6) . . . . ?
C1 C6 N1 C9 177.6(4) . . . . ?
O2 C11 N2 C12 -2.4(6) . . . . ?
C10 C11 N2 C12 176.0(4) . . . . ?
C13 C12 N2 C11 65.7(5) . . . . ?
C17 C12 N2 C11 -112.9(4) . . . . ?
C27 C28 N3 C25 0.7(6) . . . . ?
C24 C25 N3 C28 -1.0(6) . . . . ?
C20 C25 N3 C28 178.8(4) . . . . ?
O4 C30 N4 C31 4.2(7) . . . . ?
C29 C30 N4 C31 -174.0(4) . . . . ?
C32 C31 N4 C30 109.8(4) . . . . ?
C36 C31 N4 C30 -70.6(5) . . . . ?
C2 C1 O1 C10 18.6(6) . . . . ?
C6 C1 O1 C10 -162.2(3) . . . . ?
C11 C10 O1 C1 -168.4(3) . . . . ?
C21 C20 O3 C29 -3.3(6) . . . . ?
C25 C20 O3 C29 177.6(4) . . . . ?
C30 C29 O3 C20 -179.9(4) . . . . ?
